data_7035177
loop_
_publ_author_name
'Zhang, Jian-Han'
'Clark, Daniel J.'
'Brant, Jacilynn A.'
'Sinagra, Charles W.'
'Kim, Yong Soo'
'Jang, Joon I.'
'Aitken, Jennifer A.'

_publ_section_title
;
 Infrared nonlinear optical properties of lithium-containing diamond-like
 semiconductors Li2ZnGeSe4 and Li2ZnSnSe4.
;
_journal_issue 24
_journal_name_full 'Dalton transactions (Cambridge, England : 2003)'
_journal_page_first 11212
_journal_page_last 11222
_journal_paper_doi 10.1039/c5dt01635e
_journal_volume 44
_journal_year 2015
_chemical_formula_sum 'Ge Li2 Se4 Zn'
_chemical_formula_weight 467.68
_chemical_name_systematic
; 
 ? 
;
_space_group_IT_number 7
_symmetry_cell_setting monoclinic
_symmetry_space_group_name_Hall 'P -2yac'
_symmetry_space_group_name_H-M 'P 1 n 1'
_atom_sites_solution_hydrogens none
_atom_sites_solution_primary direct
_atom_sites_solution_secondary difmap
_audit_creation_method SHELXL-97
_cell_angle_alpha 90.00
_cell_angle_beta 90.0630(10)
_cell_angle_gamma 90.00
_cell_formula_units_Z 2
_cell_length_a 6.55150(10)
_cell_length_b 6.85890(10)
_cell_length_c 8.24270(10)
_cell_measurement_temperature 296(2)
_cell_volume 370.394(9)
_computing_cell_refinement 'Bruker SMART'
_computing_data_collection 'Bruker SMART'
_computing_data_reduction 'Bruker SMART'
_computing_structure_refinement 'SHELXL-97 (Sheldrick, 1997)'
_computing_structure_solution 'SHELXS-97 (Sheldrick, 1990)'
_diffrn_ambient_temperature 296(2)
_diffrn_detector_area_resol_mean NA
_diffrn_measured_fraction_theta_full 0.996
_diffrn_measured_fraction_theta_max 0.996
_diffrn_measurement_device_type 'Bruker Smart Apex II'
_diffrn_measurement_method 'Phi and Omega Scans'
_diffrn_radiation_monochromator graphite
_diffrn_radiation_source 'fine-focus sealed tube'
_diffrn_radiation_type MoK\a
_diffrn_radiation_wavelength 0.71073
_diffrn_reflns_av_R_equivalents 0.0280
_diffrn_reflns_av_sigmaI/netI 0.0364
_diffrn_reflns_limit_h_max 8
_diffrn_reflns_limit_h_min -8
_diffrn_reflns_limit_k_max 8
_diffrn_reflns_limit_k_min -8
_diffrn_reflns_limit_l_max 10
_diffrn_reflns_limit_l_min -10
_diffrn_reflns_number 4672
_diffrn_reflns_theta_full 27.09
_diffrn_reflns_theta_max 27.09
_diffrn_reflns_theta_min 2.97
_diffrn_standards_decay_% NA
_diffrn_standards_interval_count NA
_diffrn_standards_interval_time NA
_diffrn_standards_number NA
_exptl_absorpt_coefficient_mu 26.828
_exptl_absorpt_correction_T_max 0.4133
_exptl_absorpt_correction_T_min 0.0667
_exptl_absorpt_correction_type multi-scan
_exptl_crystal_colour orange
_exptl_crystal_density_diffrn 4.193
_exptl_crystal_density_method 'not measured'
_exptl_crystal_description needle
_exptl_crystal_F_000 408
_exptl_crystal_size_max 0.22
_exptl_crystal_size_mid 0.08
_exptl_crystal_size_min 0.04
_refine_diff_density_max 1.215
_refine_diff_density_min -1.207
_refine_diff_density_rms 0.206
_refine_ls_abs_structure_details 'Flack H D (1983), Acta Cryst. A39, 876-881'
_refine_ls_abs_structure_Flack 0.85(6)
_refine_ls_extinction_coef 0.0074(6)
_refine_ls_extinction_expression Fc^*^=kFc[1+0.001xFc^2^\l^3^/sin(2\q)]^-1/4^
_refine_ls_extinction_method SHELXL
_refine_ls_goodness_of_fit_ref 1.149
_refine_ls_hydrogen_treatment none
_refine_ls_matrix_type full
_refine_ls_number_parameters 65
_refine_ls_number_reflns 1601
_refine_ls_number_restraints 2
_refine_ls_restrained_S_all 1.149
_refine_ls_R_factor_all 0.0335
_refine_ls_R_factor_gt 0.0328
_refine_ls_shift/su_max 0.003
_refine_ls_shift/su_mean 0.001
_refine_ls_structure_factor_coef Fsqd
_refine_ls_weighting_details 'calc w=1/[\s^2^(Fo^2^)+(0.0000P)^2^+5.2261P] where P=(Fo^2^+2Fc^2^)/3'
_refine_ls_weighting_scheme calc
_refine_ls_wR_factor_gt 0.0802
_refine_ls_wR_factor_ref 0.0806
_reflns_number_gt 1576
_reflns_number_total 1601
_reflns_threshold_expression >2sigma(I)
_cod_data_source_file c5dt01635e2.cif
_cod_data_source_block Li2ZnGeSe4
_cod_depositor_comments 'Adding full bibliography for 7035177--7035178.cif.'
_cod_original_sg_symbol_H-M Pn
_cod_database_code 7035177

loop_
_symmetry_equiv_pos_as_xyz
'x, y, z'
'x+1/2, -y, z+1/2'

loop_
_atom_site_label
_atom_site_type_symbol
_atom_site_fract_x
_atom_site_fract_y
_atom_site_fract_z
_atom_site_U_iso_or_equiv
_atom_site_adp_type
_atom_site_occupancy
_atom_site_symmetry_multiplicity
_atom_site_calc_flag
Li1 Li 0.050(3) 0.840(2) 0.890(3) 0.015(4) Uiso 1 1 d
Li2 Li 0.540(3) 0.689(2) 0.114(2) 0.008(4) Uiso 1 1 d
Zn1 Zn 0.5253(2) 0.67983(16) 0.64247(15) 0.0173(4) Uani 1 1 d
Ge1 Ge 0.02507(16) 0.82275(13) 0.38942(12) 0.0116(3) Uani 1 1 d
Se1 Se 0.64052(18) 0.34149(19) 0.65309(14) 0.0168(3) Uani 1 1 d
Se2 Se 0.64566(18) 0.85216(15) 0.88273(15) 0.0160(3) Uani 1 1 d
Se3 Se 0.66495(15) 0.81335(18) 0.39573(14) 0.0166(3) Uani 1 1 d
Se4 Se 0.15131(16) 0.6802(2) 0.62928(14) 0.0156(3) Uani 1 1 d

loop_
_atom_site_aniso_label
_atom_site_aniso_U_11
_atom_site_aniso_U_22
_atom_site_aniso_U_33
_atom_site_aniso_U_23
_atom_site_aniso_U_13
_atom_site_aniso_U_12
Zn1 0.0173(7) 0.0163(6) 0.0183(7) 0.0010(4) 0.0030(5) -0.0007(4)
Ge1 0.0111(5) 0.0117(5) 0.0120(5) 0.0014(4) -0.0018(4) 0.0005(4)
Se1 0.0182(6) 0.0094(4) 0.0228(6) -0.0009(3) 0.0050(5) 0.0048(4)
Se2 0.0207(6) 0.0145(5) 0.0128(5) 0.0058(4) -0.0024(4) -0.0017(5)
Se3 0.0127(6) 0.0248(5) 0.0122(5) 0.0048(5) -0.0038(4) -0.0013(5)
Se4 0.0176(6) 0.0127(4) 0.0166(5) 0.0082(4) 0.0010(4) 0.0022(5)

loop_
_atom_type_symbol
_atom_type_description
_atom_type_scat_dispersion_real
_atom_type_scat_dispersion_imag
_atom_type_scat_source
Li Li -0.0003 0.0001 'International Tables Vol C Tables 4.2.6.8 and 6.1.1.4'
Zn Zn 0.2839 1.4301 'International Tables Vol C Tables 4.2.6.8 and 6.1.1.4'
Ge Ge 0.1547 1.8001 'International Tables Vol C Tables 4.2.6.8 and 6.1.1.4'
Se Se -0.0929 2.2259 'International Tables Vol C Tables 4.2.6.8 and 6.1.1.4'

loop_
_geom_angle_atom_site_label_1
_geom_angle_atom_site_label_2
_geom_angle_atom_site_label_3
_geom_angle
_geom_angle_site_symmetry_1
_geom_angle_site_symmetry_3
Se3 Li1 Se4 110.8(8) 2_475 .
Se3 Li1 Se1 112.2(8) 2_475 2_465
Se4 Li1 Se1 116.8(7) . 2_465
Se3 Li1 Se2 105.8(7) 2_475 1_455
Se4 Li1 Se2 105.1(7) . 1_455
Se1 Li1 Se2 105.3(8) 2_465 1_455
Se2 Li2 Se3 118.8(7) 1_554 .
Se2 Li2 Se4 114.8(7) 1_554 2_564
Se3 Li2 Se4 100.7(6) . 2_564
Se2 Li2 Se1 115.7(7) 1_554 2_464
Se3 Li2 Se1 103.2(6) . 2_464
Se4 Li2 Se1 101.1(6) 2_564 2_464
Se3 Zn1 Se2 112.23(6) . .
Se3 Zn1 Se1 105.87(6) . .
Se2 Zn1 Se1 109.39(6) . .
Se3 Zn1 Se4 110.01(6) . .
Se2 Zn1 Se4 110.98(6) . .
Se1 Zn1 Se4 108.15(7) . .
Se4 Ge1 Se3 108.68(5) . 1_455
Se4 Ge1 Se2 107.09(6) . 2_474
Se3 Ge1 Se2 111.10(5) 1_455 2_474
Se4 Ge1 Se1 112.33(6) . 2_464
Se3 Ge1 Se1 108.93(6) 1_455 2_464
Se2 Ge1 Se1 108.74(6) 2_474 2_464
Ge1 Se1 Zn1 112.43(6) 2_565 .
Ge1 Se1 Li1 112.9(4) 2_565 2_564
Zn1 Se1 Li1 111.1(4) . 2_564
Ge1 Se1 Li2 112.2(4) 2_565 2_565
Zn1 Se1 Li2 112.1(3) . 2_565
Li1 Se1 Li2 95.0(6) 2_564 2_565
Li2 Se2 Ge1 109.6(4) 1_556 2_575
Li2 Se2 Zn1 109.8(4) 1_556 .
Ge1 Se2 Zn1 111.61(6) 2_575 .
Li2 Se2 Li1 105.4(7) 1_556 1_655
Ge1 Se2 Li1 111.2(4) 2_575 1_655
Zn1 Se2 Li1 109.0(4) . 1_655
Ge1 Se3 Zn1 114.15(5) 1_655 .
Ge1 Se3 Li1 106.0(5) 1_655 2_574
Zn1 Se3 Li1 105.3(5) . 2_574
Ge1 Se3 Li2 107.6(4) 1_655 .
Zn1 Se3 Li2 120.5(4) . .
Li1 Se3 Li2 101.6(6) 2_574 .
Ge1 Se4 Zn1 112.81(5) . .
Ge1 Se4 Li1 116.4(5) . .
Zn1 Se4 Li1 103.2(5) . .
Ge1 Se4 Li2 105.2(4) . 2_465
Zn1 Se4 Li2 106.1(4) . 2_465
Li1 Se4 Li2 112.8(6) . 2_465

loop_
_geom_bond_atom_site_label_1
_geom_bond_atom_site_label_2
_geom_bond_distance
_geom_bond_site_symmetry_2
Li1 Se3 2.492(17) 2_475
Li1 Se4 2.50(2) .
Li1 Se1 2.57(2) 2_465
Li1 Se2 2.65(2) 1_455
Li2 Se2 2.319(18) 1_554
Li2 Se3 2.603(18) .
Li2 Se4 2.638(14) 2_564
Li2 Se1 2.645(19) 2_464
Zn1 Se3 2.4118(16) .
Zn1 Se2 2.4368(18) .
Zn1 Se1 2.4419(17) .
Zn1 Se4 2.4522(18) .
Ge1 Se4 2.3548(14) .
Ge1 Se3 2.3609(16) 1_455
Ge1 Se2 2.3662(14) 2_474
Ge1 Se1 2.3746(16) 2_464
Se1 Ge1 2.3746(16) 2_565
Se1 Li1 2.57(2) 2_564
Se1 Li2 2.645(19) 2_565
Se2 Li2 2.319(18) 1_556
Se2 Ge1 2.3662(14) 2_575
Se2 Li1 2.65(2) 1_655
Se3 Ge1 2.3609(16) 1_655
Se3 Li1 2.492(17) 2_574
Se4 Li2 2.638(14) 2_465
